data_4131628
loop_
_publ_author_name
'Hendrick, Charles E.'
'Bitting, Katie J.'
'Cho, Seoyoung'
'Wang, Qiu'

_publ_section_title
;
 Site-Selective Copper-Catalyzed Amination and Azidation of Arenes and
 Heteroarenes via Deprotonative Zincation.
;
_journal_issue 33
_journal_name_full 'Journal of the American Chemical Society'
_journal_page_first 11622
_journal_page_last 11628
_journal_paper_doi 10.1021/jacs.7b07661
_journal_volume 139
_journal_year 2017
_chemical_formula_moiety 'C19 H25 N3 O4'
_chemical_formula_sum 'C19 H25 N3 O4'
_chemical_formula_weight 359.42
_chemical_name_common KJB-IV-287
_space_group_crystal_system triclinic
_space_group_IT_number 2
_space_group_name_Hall '-P 1'
_space_group_name_H-M_alt 'P -1'
_atom_sites_solution_hydrogens geom
_cell_angle_alpha 85.2769(14)
_cell_angle_beta 75.3317(14)
_cell_angle_gamma 75.7870(14)
_cell_formula_units_Z 4
_cell_length_a 11.3187(3)
_cell_length_b 12.1229(3)
_cell_length_c 14.6266(4)
_cell_measurement_reflns_used 9993
_cell_measurement_temperature 100.(2)
_cell_measurement_theta_max 30.2802
_cell_measurement_theta_min 2.2293
_cell_volume 1881.72(9)
_computing_cell_refinement 'SAINT V8.37A (Bruker AXS Inc., 2015)'
_computing_data_collection 'Bruker Instrument Service v2013.12.0.0'
_computing_data_reduction 'SAINT V8.37A (Bruker AXS Inc., 2015)'
_computing_molecular_graphics 'shelXle (C.B. Huebschle, rev 786)'
_computing_structure_refinement 'SHELXL-2014/7 (Sheldrick, 2014)'
_diffrn_ambient_temperature 100.(2)
_diffrn_detector_area_resol_mean 8.3333
_diffrn_measured_fraction_theta_full 1.000
_diffrn_measured_fraction_theta_max 1.000
_diffrn_measurement_device_type 'Bruker-Nonius X8 Kappa APEX II'
_diffrn_measurement_method 'phi and omega scans'
_diffrn_radiation_monochromator graphite
_diffrn_radiation_type MoK\a
_diffrn_radiation_wavelength 0.71073
_diffrn_reflns_av_R_equivalents 0.0426
_diffrn_reflns_av_unetI/netI 0.0288
_diffrn_reflns_limit_h_max 14
_diffrn_reflns_limit_h_min -14
_diffrn_reflns_limit_k_max 15
_diffrn_reflns_limit_k_min -15
_diffrn_reflns_limit_l_max 18
_diffrn_reflns_limit_l_min -18
_diffrn_reflns_number 61869
_diffrn_reflns_theta_full 27.48
_diffrn_reflns_theta_max 27.48
_diffrn_reflns_theta_min 1.73
_diffrn_source 'fine-focus sealed tube'
_exptl_absorpt_coefficient_mu 0.090
_exptl_absorpt_correction_T_max 0.99
_exptl_absorpt_correction_T_min 0.94
_exptl_absorpt_correction_type multi-scan
_exptl_absorpt_process_details
;
SADABS-2016/2 - Bruker AXS area detector scaling and absorption correction
;
_exptl_crystal_colour colourless
_exptl_crystal_density_diffrn 1.269
_exptl_crystal_density_method 'not measured'
_exptl_crystal_description plate
_exptl_crystal_F_000 768
_exptl_crystal_size_max 0.271
_exptl_crystal_size_mid 0.207
_exptl_crystal_size_min 0.094
_refine_diff_density_max 0.367
_refine_diff_density_min -0.208
_refine_ls_extinction_method none
_refine_ls_goodness_of_fit_ref 1.014
_refine_ls_hydrogen_treatment constr
_refine_ls_matrix_type full
_refine_ls_number_parameters 477
_refine_ls_number_reflns 8617
_refine_ls_number_restraints 0
_refine_ls_restrained_S_all 1.014
_refine_ls_R_factor_all 0.0575
_refine_ls_R_factor_gt 0.0381
_refine_ls_shift/su_max 0.000
_refine_ls_shift/su_mean 0.000
_refine_ls_structure_factor_coef Fsqd
_refine_ls_weighting_details 'w=1/[\s^2^(Fo^2^)+(0.0506P)^2^+0.5187P] where P=(Fo^2^+2Fc^2^)/3'
_refine_ls_weighting_scheme calc
_refine_ls_wR_factor_gt 0.0919
_refine_ls_wR_factor_ref 0.1019
_reflns_number_gt 6557
_reflns_number_total 8617
_reflns_threshold_expression 'I > 2\s(I)'
_cod_data_source_file ja7b07661_si_002.cif
_cod_data_source_block rds622
_cod_depositor_comments
;
The following automatic conversions were performed:

data item '_exptl_absorpt_correction_type' value 'Multi-Scan' was
changed to 'multi-scan' in accordance with the
/home/saulius/struct/COD-crude-data/automatic-downloads/DataCite-retrospective/ACS/depositions/lib/dictionaries/cif_core.dic
dictionary named 'cif_core.dic' version 2.4.2 last updated on
2011-04-26.

Automatic conversion script
Id: cif_fix_values 6909 2019-04-08 15:41:33Z antanas 
;
_cod_database_code 4131628

loop_
_space_group_symop_operation_xyz
'x, y, z'
'-x, -y, -z'

loop_
_atom_site_type_symbol
_atom_site_label
_atom_site_fract_x
_atom_site_fract_y
_atom_site_fract_z
_atom_site_U_iso_or_equiv
_atom_site_adp_type
_atom_site_calc_flag
_atom_site_refinement_flags_adp
_atom_site_refinement_flags_posn
_atom_site_occupancy
O O1 0.93592(9) 0.40963(8) 0.42047(7) 0.0243(2) Uani d . . 1
O O2 0.76383(9) 0.36284(8) 0.40064(7) 0.0242(2) Uani d . . 1
O O3 0.67740(8) 0.62577(8) 0.01890(6) 0.0190(2) Uani d . . 1
O O4 0.46559(8) 0.68090(7) 0.07444(6) 0.01491(18) Uani d . . 1
N N1 0.41324(13) 0.84392(11) 0.71928(9) 0.0334(3) Uani d . . 1
N N2 0.61167(10) 0.58496(9) 0.36414(7) 0.0151(2) Uani d . . 1
N N3 0.58635(10) 0.60996(9) 0.17511(7) 0.0159(2) Uani d . . 1
C C1 0.73395(12) 0.52921(11) 0.48381(9) 0.0162(3) Uani d . . 1
C C2 0.63004(12) 0.59905(10) 0.45382(9) 0.0153(3) Uani d . . 1
C C3 0.54816(12) 0.68190(11) 0.51543(9) 0.0176(3) Uani d . . 1
H H3 0.4771 0.7295 0.4976 0.021 Uiso calc U R 1
C C4 0.57009(13) 0.69514(11) 0.60300(9) 0.0183(3) Uani d . . 1
C C5 0.67506(13) 0.62963(11) 0.63070(9) 0.0195(3) Uani d . . 1
H H5 0.6902 0.6408 0.6899 0.023 Uiso calc U R 1
C C6 0.75651(13) 0.54800(11) 0.56982(9) 0.0192(3) Uani d . . 1
H H6 0.8297 0.5036 0.587 0.023 Uiso calc U R 1
C C7 0.82356(12) 0.42956(11) 0.43051(9) 0.0175(3) Uani d . . 1
C C8 0.84189(14) 0.25889(12) 0.35333(11) 0.0291(3) Uani d . . 1
H H8A 0.9218 0.274 0.3143 0.035 Uiso calc U R 1
H H8B 0.798 0.2342 0.311 0.035 Uiso calc U R 1
C C9 0.86892(16) 0.16607(13) 0.42516(13) 0.0380(4) Uani d . . 1
H H9A 0.9141 0.0948 0.3927 0.057 Uiso calc U R 1
H H9B 0.7897 0.1558 0.4672 0.057 Uiso calc U R 1
H H9C 0.9206 0.1871 0.4624 0.057 Uiso calc U R 1
C C10 0.48217(14) 0.77947(12) 0.66675(10) 0.0231(3) Uani d . . 1
C C11 0.71779(12) 0.59578(11) 0.28460(9) 0.0170(3) Uani d . . 1
H H11A 0.7973 0.5534 0.2999 0.02 Uiso calc U R 1
H H11B 0.7207 0.6769 0.2742 0.02 Uiso calc U R 1
C C12 0.70518(12) 0.54971(12) 0.19568(9) 0.0191(3) Uani d . . 1
H H12A 0.7756 0.5601 0.1422 0.023 Uiso calc U R 1
H H12B 0.7081 0.4673 0.2042 0.023 Uiso calc U R 1
C C13 0.47704(12) 0.60620(11) 0.25304(9) 0.0171(3) Uani d . . 1
H H13A 0.4665 0.5271 0.2634 0.02 Uiso calc U R 1
H H13B 0.4006 0.6542 0.2366 0.02 Uiso calc U R 1
C C14 0.49322(12) 0.64886(11) 0.34329(9) 0.0166(3) Uani d . . 1
H H14A 0.4929 0.7308 0.3356 0.02 Uiso calc U R 1
H H14B 0.4222 0.6396 0.3966 0.02 Uiso calc U R 1
C C15 0.58358(12) 0.63775(10) 0.08371(9) 0.0138(2) Uani d . . 1
C C16 0.44425(12) 0.72062(10) -0.01977(9) 0.0147(3) Uani d . . 1
C C17 0.30244(12) 0.76249(12) 0.00184(10) 0.0231(3) Uani d . . 1
H H17A 0.2632 0.6998 0.0293 0.035 Uiso calc U R 1
H H17B 0.2767 0.7902 -0.0567 0.035 Uiso calc U R 1
H H17C 0.2758 0.8245 0.0469 0.035 Uiso calc U R 1
C C18 0.48677(15) 0.62293(12) -0.08772(10) 0.0248(3) Uani d . . 1
H H18A 0.5782 0.5955 -0.1001 0.037 Uiso calc U R 1
H H18B 0.463 0.6491 -0.1472 0.037 Uiso calc U R 1
H H18C 0.4466 0.561 -0.0598 0.037 Uiso calc U R 1
C C19 0.50608(13) 0.81836(11) -0.05643(9) 0.0196(3) Uani d . . 1
H H19A 0.4818 0.8759 -0.0076 0.029 Uiso calc U R 1
H H19B 0.4789 0.8524 -0.113 0.029 Uiso calc U R 1
H H19C 0.5975 0.79 -0.0724 0.029 Uiso calc U R 1
O O5 1.14971(9) 0.61220(8) 0.25483(7) 0.0259(2) Uani d . . 1
O O6 1.00447(8) 0.60769(8) 0.17576(6) 0.0198(2) Uani d . . 1
O O7 0.97191(9) 0.89194(8) -0.17836(6) 0.0213(2) Uani d . . 1
O O8 0.76251(8) 0.97328(7) -0.13122(6) 0.01623(19) Uani d . . 1
N N4 0.60644(12) 1.03434(11) 0.54332(8) 0.0272(3) Uani d . . 1
N N5 0.86262(9) 0.83991(9) 0.16930(7) 0.0137(2) Uani d . . 1
N N6 0.86691(10) 0.89038(9) -0.02352(7) 0.0162(2) Uani d . . 1
C C20 0.94845(11) 0.73896(10) 0.29966(9) 0.0149(3) Uani d . . 1
C C21 0.86285(11) 0.82825(10) 0.26538(8) 0.0136(2) Uani d . . 1
C C22 0.77437(12) 0.90266(11) 0.33116(9) 0.0158(3) Uani d . . 1
H H22 0.7171 0.9643 0.3098 0.019 Uiso calc U R 1
C C23 0.76881(12) 0.88786(11) 0.42743(9) 0.0167(3) Uani d . . 1
C C24 0.85306(13) 0.80006(11) 0.46096(9) 0.0199(3) Uani d . . 1
H H24 0.849 0.79 0.5267 0.024 Uiso calc U R 1
C C25 0.94261(12) 0.72792(11) 0.39622(9) 0.0193(3) Uani d . . 1
H H25 1.0021 0.6689 0.4181 0.023 Uiso calc U R 1
C C26 1.04606(12) 0.64798(11) 0.24108(9) 0.0170(3) Uani d . . 1
C C27 1.09338(13) 0.51574(11) 0.11810(10) 0.0221(3) Uani d . . 1
H H27A 1.1801 0.5236 0.1116 0.026 Uiso calc U R 1
H H27B 1.0777 0.521 0.0541 0.026 Uiso calc U R 1
C C28 1.07992(15) 0.40184(12) 0.16275(11) 0.0290(3) Uani d . . 1
H H28A 1.0962 0.3965 0.2259 0.043 Uiso calc U R 1
H H28B 1.1404 0.3413 0.1235 0.043 Uiso calc U R 1
H H28C 0.9945 0.3935 0.168 0.043 Uiso calc U R 1
C C29 0.67658(13) 0.96834(11) 0.49218(9) 0.0195(3) Uani d . . 1
C C30 0.97894(12) 0.85093(11) 0.10116(9) 0.0164(3) Uani d . . 1
H H30A 1.0518 0.8005 0.1209 0.02 Uiso calc U R 1
H H30B 0.9879 0.9303 0.0996 0.02 Uiso calc U R 1
C C31 0.97712(12) 0.81907(12) 0.00352(9) 0.0187(3) Uani d . . 1
H H31A 1.0542 0.8299 -0.0428 0.022 Uiso calc U R 1
H H31B 0.9747 0.738 0.0038 0.022 Uiso calc U R 1
C C32 0.74873(11) 0.88944(11) 0.04570(9) 0.0162(3) Uani d . . 1
H H32A 0.7308 0.8132 0.0482 0.019 Uiso calc U R 1
H H32B 0.6795 0.9455 0.026 0.019 Uiso calc U R 1
C C33 0.75522(12) 0.91829(11) 0.14292(9) 0.0169(3) Uani d . . 1
H H33A 0.7642 0.9975 0.1424 0.02 Uiso calc U R 1
H H33B 0.6768 0.912 0.1897 0.02 Uiso calc U R 1
C C34 0.87500(12) 0.91540(10) -0.11721(9) 0.0151(3) Uani d . . 1
C C35 0.74593(12) 0.99946(11) -0.22818(9) 0.0164(3) Uani d . . 1
C C36 0.82536(14) 1.08108(12) -0.27861(10) 0.0258(3) Uani d . . 1
H H36A 0.9145 1.0441 -0.2864 0.039 Uiso calc U R 1
H H36B 0.8047 1.1496 -0.2411 0.039 Uiso calc U R 1
H H36C 0.808 1.1022 -0.3409 0.039 Uiso calc U R 1
C C37 0.60736(12) 1.05767(11) -0.21117(9) 0.0192(3) Uani d . . 1
H H37A 0.5908 1.1282 -0.177 0.029 Uiso calc U R 1
H H37B 0.5572 1.0069 -0.1735 0.029 Uiso calc U R 1
H H37C 0.5846 1.0754 -0.272 0.029 Uiso calc U R 1
C C38 0.77360(14) 0.88936(12) -0.28016(10) 0.0228(3) Uani d . . 1
H H38A 0.7267 0.8371 -0.2412 0.034 Uiso calc U R 1
H H38B 0.8638 0.8543 -0.2928 0.034 Uiso calc U R 1
H H38C 0.7483 0.9054 -0.3401 0.034 Uiso calc U R 1

loop_
_atom_site_aniso_label
_atom_site_aniso_U_11
_atom_site_aniso_U_22
_atom_site_aniso_U_33
_atom_site_aniso_U_12
_atom_site_aniso_U_13
_atom_site_aniso_U_23
O1 0.0182(5) 0.0272(5) 0.0258(5) 0.0007(4) -0.0065(4) -0.0044(4)
O2 0.0202(5) 0.0208(5) 0.0313(6) 0.0008(4) -0.0084(4) -0.0090(4)
O3 0.0161(5) 0.0246(5) 0.0138(5) -0.0006(4) -0.0028(4) -0.0004(4)
O4 0.0144(4) 0.0188(4) 0.0114(4) -0.0020(3) -0.0053(3) 0.0015(3)
N1 0.0395(8) 0.0323(7) 0.0214(7) 0.0121(6) -0.0125(6) -0.0063(5)
N2 0.0135(5) 0.0192(5) 0.0115(5) -0.0008(4) -0.0042(4) 0.0003(4)
N3 0.0127(5) 0.0225(6) 0.0119(5) -0.0016(4) -0.0044(4) -0.0004(4)
C1 0.0172(6) 0.0158(6) 0.0147(6) -0.0020(5) -0.0042(5) 0.0008(5)
C2 0.0166(6) 0.0159(6) 0.0139(6) -0.0034(5) -0.0055(5) 0.0019(5)
C3 0.0176(6) 0.0173(6) 0.0161(6) 0.0009(5) -0.0060(5) 0.0018(5)
C4 0.0221(7) 0.0161(6) 0.0143(6) -0.0005(5) -0.0041(5) 0.0000(5)
C5 0.0254(7) 0.0202(7) 0.0134(6) -0.0023(5) -0.0088(5) 0.0007(5)
C6 0.0197(7) 0.0199(7) 0.0178(7) -0.0003(5) -0.0090(5) 0.0027(5)
C7 0.0190(7) 0.0192(6) 0.0133(6) -0.0007(5) -0.0063(5) 0.0016(5)
C8 0.0250(8) 0.0240(7) 0.0367(9) 0.0015(6) -0.0069(6) -0.0150(6)
C9 0.0324(9) 0.0188(7) 0.0538(11) -0.0035(6) 0.0037(8) -0.0020(7)
C10 0.0291(8) 0.0235(7) 0.0153(7) 0.0026(6) -0.0113(6) 0.0002(5)
C11 0.0140(6) 0.0227(7) 0.0139(6) -0.0034(5) -0.0043(5) 0.0018(5)
C12 0.0142(6) 0.0257(7) 0.0154(6) 0.0005(5) -0.0049(5) -0.0012(5)
C13 0.0143(6) 0.0230(7) 0.0138(6) -0.0040(5) -0.0044(5) 0.0017(5)
C14 0.0134(6) 0.0206(6) 0.0140(6) -0.0002(5) -0.0040(5) 0.0013(5)
C15 0.0159(6) 0.0121(6) 0.0143(6) -0.0025(5) -0.0052(5) -0.0024(5)
C16 0.0171(6) 0.0159(6) 0.0122(6) -0.0021(5) -0.0076(5) 0.0020(5)
C17 0.0176(7) 0.0290(7) 0.0234(7) -0.0047(6) -0.0086(5) 0.0038(6)
C18 0.0352(8) 0.0210(7) 0.0209(7) -0.0012(6) -0.0157(6) -0.0025(5)
C19 0.0230(7) 0.0191(6) 0.0188(7) -0.0061(5) -0.0089(5) 0.0042(5)
O5 0.0175(5) 0.0304(5) 0.0260(5) 0.0045(4) -0.0082(4) -0.0011(4)
O6 0.0190(5) 0.0189(5) 0.0188(5) 0.0025(4) -0.0051(4) -0.0051(4)
O7 0.0184(5) 0.0294(5) 0.0135(5) -0.0017(4) -0.0026(4) -0.0004(4)
O8 0.0180(5) 0.0196(4) 0.0101(4) 0.0001(4) -0.0063(3) 0.0007(3)
N4 0.0285(7) 0.0309(7) 0.0187(6) 0.0029(5) -0.0081(5) -0.0039(5)
N5 0.0111(5) 0.0171(5) 0.0114(5) -0.0002(4) -0.0038(4) 0.0011(4)
N6 0.0133(5) 0.0224(6) 0.0119(5) -0.0007(4) -0.0048(4) 0.0014(4)
C20 0.0142(6) 0.0155(6) 0.0152(6) -0.0022(5) -0.0050(5) -0.0003(5)
C21 0.0140(6) 0.0159(6) 0.0123(6) -0.0046(5) -0.0048(5) 0.0007(5)
C22 0.0156(6) 0.0150(6) 0.0170(6) -0.0009(5) -0.0068(5) 0.0002(5)
C23 0.0176(6) 0.0175(6) 0.0151(6) -0.0029(5) -0.0045(5) -0.0023(5)
C24 0.0241(7) 0.0229(7) 0.0123(6) -0.0021(5) -0.0075(5) 0.0007(5)
C25 0.0200(7) 0.0195(6) 0.0183(7) 0.0001(5) -0.0095(5) 0.0027(5)
C26 0.0166(6) 0.0177(6) 0.0144(6) -0.0009(5) -0.0039(5) 0.0040(5)
C27 0.0236(7) 0.0190(7) 0.0178(7) 0.0016(5) 0.0001(5) -0.0039(5)
C28 0.0299(8) 0.0213(7) 0.0287(8) -0.0023(6) 0.0029(6) -0.0030(6)
C29 0.0218(7) 0.0224(7) 0.0144(6) -0.0012(5) -0.0084(5) 0.0003(5)
C30 0.0133(6) 0.0213(6) 0.0151(6) -0.0039(5) -0.0057(5) 0.0024(5)
C31 0.0135(6) 0.0258(7) 0.0141(6) 0.0014(5) -0.0042(5) -0.0001(5)
C32 0.0125(6) 0.0215(6) 0.0136(6) -0.0014(5) -0.0046(5) 0.0014(5)
C33 0.0149(6) 0.0197(6) 0.0134(6) 0.0021(5) -0.0049(5) 0.0005(5)
C34 0.0181(6) 0.0143(6) 0.0142(6) -0.0035(5) -0.0062(5) -0.0012(5)
C35 0.0213(7) 0.0180(6) 0.0101(6) -0.0014(5) -0.0076(5) 0.0015(5)
C36 0.0287(8) 0.0260(7) 0.0220(7) -0.0070(6) -0.0073(6) 0.0084(6)
C37 0.0228(7) 0.0190(6) 0.0151(6) 0.0001(5) -0.0085(5) 0.0014(5)
C38 0.0266(7) 0.0234(7) 0.0185(7) 0.0017(6) -0.0115(6) -0.0050(5)

loop_
_atom_type_symbol
_atom_type_description
_atom_type_scat_dispersion_real
_atom_type_scat_dispersion_imag
_atom_type_scat_source
C C 0.0033 0.0016 'International Tables Vol C Tables 4.2.6.8 and 6.1.1.4'
H H 0.0000 0.0000 'International Tables Vol C Tables 4.2.6.8 and 6.1.1.4'
N N 0.0061 0.0033 'International Tables Vol C Tables 4.2.6.8 and 6.1.1.4'
O O 0.0106 0.0060 'International Tables Vol C Tables 4.2.6.8 and 6.1.1.4'

loop_
_geom_angle_atom_site_label_1
_geom_angle_atom_site_label_2
_geom_angle_atom_site_label_3
_geom_angle
C7 O2 C8 116.53(11)
C15 O4 C16 119.52(9)
C2 N2 C14 117.23(10)
C2 N2 C11 114.59(10)
C14 N2 C11 110.21(9)
C15 N3 C12 118.48(10)
C15 N3 C13 125.62(10)
C12 N3 C13 113.74(10)
C6 C1 C2 120.34(12)
C6 C1 C7 115.02(11)
C2 C1 C7 124.60(11)
C3 C2 N2 121.72(11)
C3 C2 C1 117.87(11)
N2 C2 C1 120.42(11)
C4 C3 C2 120.38(11)
C4 C3 H3 119.8
C2 C3 H3 119.8
C5 C4 C3 121.66(12)
C5 C4 C10 118.92(12)
C3 C4 C10 119.43(12)
C6 C5 C4 118.11(12)
C6 C5 H5 120.9
C4 C5 H5 120.9
C5 C6 C1 121.51(12)
C5 C6 H6 119.2
C1 C6 H6 119.2
O1 C7 O2 124.40(12)
O1 C7 C1 123.53(12)
O2 C7 C1 111.96(11)
O2 C8 C9 110.20(13)
O2 C8 H8A 109.6
C9 C8 H8A 109.6
O2 C8 H8B 109.6
C9 C8 H8B 109.6
H8A C8 H8B 108.1
C8 C9 H9A 109.5
C8 C9 H9B 109.5
H9A C9 H9B 109.5
C8 C9 H9C 109.5
H9A C9 H9C 109.5
H9B C9 H9C 109.5
N1 C10 C4 177.98(14)
N2 C11 C12 110.74(10)
N2 C11 H11A 109.5
C12 C11 H11A 109.5
N2 C11 H11B 109.5
C12 C11 H11B 109.5
H11A C11 H11B 108.1
N3 C12 C11 109.24(10)
N3 C12 H12A 109.8
C11 C12 H12A 109.8
N3 C12 H12B 109.8
C11 C12 H12B 109.8
H12A C12 H12B 108.3
N3 C13 C14 110.43(10)
N3 C13 H13A 109.6
C14 C13 H13A 109.6
N3 C13 H13B 109.6
C14 C13 H13B 109.6
H13A C13 H13B 108.1
N2 C14 C13 110.26(10)
N2 C14 H14A 109.6
C13 C14 H14A 109.6
N2 C14 H14B 109.6
C13 C14 H14B 109.6
H14A C14 H14B 108.1
O3 C15 O4 124.83(11)
O3 C15 N3 123.44(11)
O4 C15 N3 111.72(10)
O4 C16 C19 110.52(10)
O4 C16 C18 110.85(10)
C19 C16 C18 112.64(11)
O4 C16 C17 102.14(10)
C19 C16 C17 110.07(11)
C18 C16 C17 110.13(11)
C16 C17 H17A 109.5
C16 C17 H17B 109.5
H17A C17 H17B 109.5
C16 C17 H17C 109.5
H17A C17 H17C 109.5
H17B C17 H17C 109.5
C16 C18 H18A 109.5
C16 C18 H18B 109.5
H18A C18 H18B 109.5
C16 C18 H18C 109.5
H18A C18 H18C 109.5
H18B C18 H18C 109.5
C16 C19 H19A 109.5
C16 C19 H19B 109.5
H19A C19 H19B 109.5
C16 C19 H19C 109.5
H19A C19 H19C 109.5
H19B C19 H19C 109.5
C26 O6 C27 116.17(10)
C34 O8 C35 120.11(9)
C21 N5 C33 117.77(10)
C21 N5 C30 118.10(10)
C33 N5 C30 109.81(10)
C34 N6 C31 117.99(10)
C34 N6 C32 123.48(10)
C31 N6 C32 113.96(10)
C25 C20 C21 119.83(11)
C25 C20 C26 114.39(11)
C21 C20 C26 125.73(11)
C22 C21 N5 120.52(11)
C22 C21 C20 117.82(11)
N5 C21 C20 121.61(11)
C23 C22 C21 121.06(11)
C23 C22 H22 119.5
C21 C22 H22 119.5
C24 C23 C22 121.00(12)
C24 C23 C29 120.24(11)
C22 C23 C29 118.71(11)
C25 C24 C23 118.25(12)
C25 C24 H24 120.9
C23 C24 H24 120.9
C24 C25 C20 122.00(12)
C24 C25 H25 119.0
C20 C25 H25 119.0
O5 C26 O6 124.03(12)
O5 C26 C20 122.78(12)
O6 C26 C20 113.13(10)
O6 C27 C28 110.50(11)
O6 C27 H27A 109.5
C28 C27 H27A 109.5
O6 C27 H27B 109.5
C28 C27 H27B 109.5
H27A C27 H27B 108.1
C27 C28 H28A 109.5
C27 C28 H28B 109.5
H28A C28 H28B 109.5
C27 C28 H28C 109.5
H28A C28 H28C 109.5
H28B C28 H28C 109.5
N4 C29 C23 177.64(15)
N5 C30 C31 110.13(10)
N5 C30 H30A 109.6
C31 C30 H30A 109.6
N5 C30 H30B 109.6
C31 C30 H30B 109.6
H30A C30 H30B 108.1
N6 C31 C30 109.42(10)
N6 C31 H31A 109.8
C30 C31 H31A 109.8
N6 C31 H31B 109.8
C30 C31 H31B 109.8
H31A C31 H31B 108.2
N6 C32 C33 110.83(10)
N6 C32 H32A 109.5
C33 C32 H32A 109.5
N6 C32 H32B 109.5
C33 C32 H32B 109.5
H32A C32 H32B 108.1
N5 C33 C32 109.43(10)
N5 C33 H33A 109.8
C32 C33 H33A 109.8
N5 C33 H33B 109.8
C32 C33 H33B 109.8
H33A C33 H33B 108.2
O7 C34 O8 125.38(11)
O7 C34 N6 123.88(11)
O8 C34 N6 110.68(10)
O8 C35 C38 109.35(10)
O8 C35 C37 102.53(10)
C38 C35 C37 110.43(11)
O8 C35 C36 110.70(10)
C38 C35 C36 113.22(12)
C37 C35 C36 110.10(11)
C35 C36 H36A 109.5
C35 C36 H36B 109.5
H36A C36 H36B 109.5
C35 C36 H36C 109.5
H36A C36 H36C 109.5
H36B C36 H36C 109.5
C35 C37 H37A 109.5
C35 C37 H37B 109.5
H37A C37 H37B 109.5
C35 C37 H37C 109.5
H37A C37 H37C 109.5
H37B C37 H37C 109.5
C35 C38 H38A 109.5
C35 C38 H38B 109.5
H38A C38 H38B 109.5
C35 C38 H38C 109.5
H38A C38 H38C 109.5
H38B C38 H38C 109.5

loop_
_geom_bond_atom_site_label_1
_geom_bond_atom_site_label_2
_geom_bond_distance
O1 C7 1.2073(16)
O2 C7 1.3336(16)
O2 C8 1.4611(16)
O3 C15 1.2183(15)
O4 C15 1.3463(15)
O4 C16 1.4802(14)
N1 C10 1.1426(18)
N2 C2 1.4092(16)
N2 C14 1.4658(15)
N2 C11 1.4690(16)
N3 C15 1.3578(16)
N3 C12 1.4559(15)
N3 C13 1.4619(16)
C1 C6 1.3921(18)
C1 C2 1.4155(17)
C1 C7 1.4996(18)
C2 C3 1.3959(18)
C3 C4 1.3937(18)
C3 H3 0.95
C4 C5 1.3907(18)
C4 C10 1.4465(18)
C5 C6 1.3797(19)
C5 H5 0.95
C6 H6 0.95
C8 C9 1.504(2)
C8 H8A 0.99
C8 H8B 0.99
C9 H9A 0.98
C9 H9B 0.98
C9 H9C 0.98
C11 C12 1.5089(18)
C11 H11A 0.99
C11 H11B 0.99
C12 H12A 0.99
C12 H12B 0.99
C13 C14 1.5248(17)
C13 H13A 0.99
C13 H13B 0.99
C14 H14A 0.99
C14 H14B 0.99
C16 C19 1.5145(18)
C16 C18 1.5146(18)
C16 C17 1.5176(18)
C17 H17A 0.98
C17 H17B 0.98
C17 H17C 0.98
C18 H18A 0.98
C18 H18B 0.98
C18 H18C 0.98
C19 H19A 0.98
C19 H19B 0.98
C19 H19C 0.98
O5 C26 1.2083(15)
O6 C26 1.3381(16)
O6 C27 1.4631(15)
O7 C34 1.2149(15)
O8 C34 1.3510(15)
O8 C35 1.4760(14)
N4 C29 1.1471(17)
N5 C21 1.4015(15)
N5 C33 1.4627(15)
N5 C30 1.4644(16)
N6 C34 1.3638(16)
N6 C31 1.4573(15)
N6 C32 1.4608(16)
C20 C25 1.3939(18)
C20 C21 1.4154(17)
C20 C26 1.4997(17)
C21 C22 1.3977(17)
C22 C23 1.3922(18)
C22 H22 0.95
C23 C24 1.3911(18)
C23 C29 1.4456(18)
C24 C25 1.3798(19)
C24 H24 0.95
C25 H25 0.95
C27 C28 1.504(2)
C27 H27A 0.99
C27 H27B 0.99
C28 H28A 0.98
C28 H28B 0.98
C28 H28C 0.98
C30 C31 1.5162(17)
C30 H30A 0.99
C30 H30B 0.99
C31 H31A 0.99
C31 H31B 0.99
C32 C33 1.5157(17)
C32 H32A 0.99
C32 H32B 0.99
C33 H33A 0.99
C33 H33B 0.99
C35 C38 1.5162(18)
C35 C37 1.5190(18)
C35 C36 1.5206(19)
C36 H36A 0.98
C36 H36B 0.98
C36 H36C 0.98
C37 H37A 0.98
C37 H37B 0.98
C37 H37C 0.98
C38 H38A 0.98
C38 H38B 0.98
C38 H38C 0.98

loop_
_geom_torsion_atom_site_label_1
_geom_torsion_atom_site_label_2
_geom_torsion_atom_site_label_3
_geom_torsion_atom_site_label_4
_geom_torsion
C14 N2 C2 C3 -8.93(17)
C11 N2 C2 C3 122.58(13)
C14 N2 C2 C1 171.58(11)
C11 N2 C2 C1 -56.90(16)
C6 C1 C2 C3 -3.65(19)
C7 C1 C2 C3 173.97(12)
C6 C1 C2 N2 175.85(12)
C7 C1 C2 N2 -6.52(19)
N2 C2 C3 C4 -178.83(12)
C1 C2 C3 C4 0.67(19)
C2 C3 C4 C5 2.0(2)
C2 C3 C4 C10 -178.34(13)
C3 C4 C5 C6 -1.7(2)
C10 C4 C5 C6 178.68(13)
C4 C5 C6 C1 -1.4(2)
C2 C1 C6 C5 4.1(2)
C7 C1 C6 C5 -173.75(12)
C8 O2 C7 O1 0.38(19)
C8 O2 C7 C1 -176.00(11)
C6 C1 C7 O1 -44.75(18)
C2 C1 C7 O1 137.51(14)
C6 C1 C7 O2 131.66(12)
C2 C1 C7 O2 -46.08(17)
C7 O2 C8 C9 83.78(15)
C2 N2 C11 C12 165.05(10)
C14 N2 C11 C12 -60.15(13)
C15 N3 C12 C11 140.38(12)
C13 N3 C12 C11 -55.38(14)
N2 C11 C12 N3 57.46(14)
C15 N3 C13 C14 -142.84(12)
C12 N3 C13 C14 54.24(14)
C2 N2 C14 C13 -168.52(11)
C11 N2 C14 C13 58.00(13)
N3 C13 C14 N2 -54.39(14)
C16 O4 C15 O3 -1.74(18)
C16 O4 C15 N3 177.48(10)
C12 N3 C15 O3 -7.98(18)
C13 N3 C15 O3 -170.17(12)
C12 N3 C15 O4 172.78(10)
C13 N3 C15 O4 10.59(17)
C15 O4 C16 C19 -62.32(14)
C15 O4 C16 C18 63.30(14)
C15 O4 C16 C17 -179.40(10)
C33 N5 C21 C22 -10.39(17)
C30 N5 C21 C22 125.28(13)
C33 N5 C21 C20 167.06(11)
C30 N5 C21 C20 -57.27(16)
C25 C20 C21 C22 -0.15(18)
C26 C20 C21 C22 177.18(12)
C25 C20 C21 N5 -177.67(12)
C26 C20 C21 N5 -0.33(19)
N5 C21 C22 C23 176.12(12)
C20 C21 C22 C23 -1.43(18)
C21 C22 C23 C24 1.5(2)
C21 C22 C23 C29 179.12(12)
C22 C23 C24 C25 0.1(2)
C29 C23 C24 C25 -177.51(13)
C23 C24 C25 C20 -1.7(2)
C21 C20 C25 C24 1.7(2)
C26 C20 C25 C24 -175.88(13)
C27 O6 C26 O5 -0.83(18)
C27 O6 C26 C20 -177.92(10)
C25 C20 C26 O5 -41.03(18)
C21 C20 C26 O5 141.51(14)
C25 C20 C26 O6 136.09(12)
C21 C20 C26 O6 -41.37(18)
C26 O6 C27 C28 91.04(14)
C21 N5 C30 C31 159.09(10)
C33 N5 C30 C31 -61.98(13)
C34 N6 C31 C30 149.72(11)
C32 N6 C31 C30 -53.39(14)
N5 C30 C31 N6 56.95(14)
C34 N6 C32 C33 -151.31(11)
C31 N6 C32 C33 53.25(14)
C21 N5 C33 C32 -160.30(11)
C30 N5 C33 C32 60.62(13)
N6 C32 C33 N5 -55.48(14)
C35 O8 C34 O7 8.64(18)
C35 O8 C34 N6 -173.94(10)
C31 N6 C34 O7 -7.98(19)
C32 N6 C34 O7 -162.50(12)
C31 N6 C34 O8 174.55(10)
C32 N6 C34 O8 20.02(16)
C34 O8 C35 C38 59.79(14)
C34 O8 C35 C37 176.98(10)
C34 O8 C35 C36 -65.62(14)
